data_7701499
loop_
_publ_author_name
'Nukazawa, Takumi'
'Kosai, Tomoyuki'
'Honda, Shunya'
'Ishida, Shintaro'
'Iwamoto, Takeaki'

_publ_section_title
;
 Reactions of a tetrasilabicyclo[1.1.0]but-1(3)-ene with carbon
 tetrachloride and methanol.
;
_journal_issue 29
_journal_name_full 'Dalton transactions (Cambridge, England : 2003)'
_journal_page_first 10874
_journal_page_last 10880
_journal_paper_doi 10.1039/c9dt01627a
_journal_volume 48
_journal_year 2019
_chemical_formula_moiety 'C32 H80 Si12'
_chemical_formula_sum 'C32 H80 Si12'
_chemical_formula_weight 802.04
_chemical_melting_point 548
_chemical_properties_physical Air-sensitive,Moisture-sensitive,Oxygen-sensitive
_space_group_crystal_system triclinic
_space_group_IT_number 2
_space_group_name_Hall '-P 1'
_space_group_name_H-M_alt 'P -1'
_atom_sites_solution_hydrogens geom
_audit_creation_method SHELXL-2014
_audit_update_record
;
2019-04-08 deposited with the CCDC.	2019-05-09 downloaded from the CCDC.
;
_cell_angle_alpha 64.9580(10)
_cell_angle_beta 75.3080(10)
_cell_angle_gamma 66.7880(10)
_cell_formula_units_Z 1
_cell_length_a 9.2308(5)
_cell_length_b 11.5172(6)
_cell_length_c 13.2387(6)
_cell_measurement_reflns_used 4909
_cell_measurement_temperature 100(2)
_cell_measurement_theta_max 29.22
_cell_measurement_theta_min 2.41
_cell_volume 1165.54(10)
_computing_cell_refinement 'Bruker SAINT'
_computing_data_collection 'Bruker APEX2'
_computing_data_reduction 'Bruker SAINT'
_computing_molecular_graphics 'Bruker SHELXTL'
_computing_publication_material 'Bruker SHELXTL'
_computing_structure_refinement 'SHELXL-2014 (Sheldrick 2014)'
_computing_structure_solution 'SHELXS-97 (Sheldrick 2008)'
_diffrn_ambient_temperature 100(2)
_diffrn_detector_area_resol_mean 8.333
_diffrn_measured_fraction_theta_full 1.000
_diffrn_measured_fraction_theta_max 1.000
_diffrn_measurement_device_type 'Bruker APEXII CCD area detector'
_diffrn_measurement_method 'phi and omega scans'
_diffrn_radiation_monochromator 'Bruker Helios multilayer confocal mirror'
_diffrn_radiation_source 'Bruker TXS fine-focus rotating anode'
_diffrn_radiation_type MoK\a
_diffrn_radiation_wavelength 0.71073
_diffrn_reflns_av_R_equivalents 0.0397
_diffrn_reflns_av_unetI/netI 0.0424
_diffrn_reflns_Laue_measured_fraction_full 1.000
_diffrn_reflns_Laue_measured_fraction_max 1.000
_diffrn_reflns_limit_h_max 11
_diffrn_reflns_limit_h_min -11
_diffrn_reflns_limit_k_max 14
_diffrn_reflns_limit_k_min -14
_diffrn_reflns_limit_l_max 16
_diffrn_reflns_limit_l_min -16
_diffrn_reflns_number 15586
_diffrn_reflns_point_group_measured_fraction_full 1.000
_diffrn_reflns_point_group_measured_fraction_max 1.000
_diffrn_reflns_theta_full 25.242
_diffrn_reflns_theta_max 26.498
_diffrn_reflns_theta_min 1.707
_exptl_absorpt_coefficient_mu 0.355
_exptl_absorpt_correction_T_max 0.7459
_exptl_absorpt_correction_T_min 0.6536
_exptl_absorpt_correction_type empirical
_exptl_absorpt_process_details 'SADABS Sheldrick 1996'
_exptl_crystal_colour orange
_exptl_crystal_density_diffrn 1.143
_exptl_crystal_description plate
_exptl_crystal_F_000 440
_exptl_crystal_recrystallization_method 'Re-crystallisation from solvent: toluene'
_exptl_crystal_size_max 0.100
_exptl_crystal_size_mid 0.030
_exptl_crystal_size_min 0.010
_refine_diff_density_max 0.394
_refine_diff_density_min -0.329
_refine_diff_density_rms 0.060
_refine_ls_extinction_method none
_refine_ls_goodness_of_fit_ref 1.012
_refine_ls_hydrogen_treatment constr
_refine_ls_matrix_type full
_refine_ls_number_parameters 211
_refine_ls_number_reflns 4847
_refine_ls_number_restraints 0
_refine_ls_restrained_S_all 1.012
_refine_ls_R_factor_all 0.0485
_refine_ls_R_factor_gt 0.0333
_refine_ls_shift/su_max 0.018
_refine_ls_shift/su_mean 0.003
_refine_ls_structure_factor_coef Fsqd
_refine_ls_weighting_details 'w=1/[\s^2^(Fo^2^)+(0.0458P)^2^] where P=(Fo^2^+2Fc^2^)/3'
_refine_ls_weighting_scheme calc
_refine_ls_wR_factor_gt 0.0787
_refine_ls_wR_factor_ref 0.0832
_reflns_Friedel_coverage 0.000
_reflns_number_gt 3837
_reflns_number_total 4847
_reflns_threshold_expression 'I > 2\s(I)'
_cod_data_source_file c9dt01627a2.cif
_cod_data_source_block tk17a
_cod_database_code 7701499
_shelx_space_group_comment
;
The symmetry employed for this shelxl refinement is uniquely defined
by the following loop, which should always be used as a source of
symmetry information in preference to the above space-group names.
They are only intended as comments.
;
_shelx_estimated_absorpt_t_min 0.965
_shelx_estimated_absorpt_t_max 0.996
_shelxl_version_number 2014-3

loop_
_space_group_symop_operation_xyz
'x, y, z'
'-x, -y, -z'

loop_
_atom_site_label
_atom_site_type_symbol
_atom_site_fract_x
_atom_site_fract_y
_atom_site_fract_z
_atom_site_U_iso_or_equiv
_atom_site_adp_type
_atom_site_occupancy
_atom_site_site_symmetry_order
_atom_site_calc_flag
_atom_site_refinement_flags_posn
_atom_site_refinement_flags_adp
Si1 Si 0.62575(6) 0.52673(5) 0.46361(4) 0.01483(13) Uani 1 1 d . .
Si2 Si 0.54108(6) 0.45101(5) 0.65117(4) 0.00989(12) Uani 1 1 d . .
Si3 Si 0.51277(6) 0.71782(5) 0.69924(4) 0.01414(12) Uani 1 1 d . .
Si4 Si 0.24495(6) 0.58664(5) 0.79949(4) 0.01368(12) Uani 1 1 d . .
Si5 Si 0.88331(6) 0.26021(5) 0.72742(4) 0.01442(12) Uani 1 1 d . .
Si6 Si 0.63324(6) 0.12427(5) 0.75551(4) 0.01471(12) Uani 1 1 d . .
C1 C 0.4664(2) 0.55173(17) 0.74906(14) 0.0112(4) Uani 1 1 d . .
C2 C 0.5593(2) 0.44528(18) 0.85357(14) 0.0126(4) Uani 1 1 d . .
H1 H 0.6620 0.4586 0.8449 0.015 Uiso 1 1 calc R U
H2 H 0.4972 0.4606 0.9224 0.015 Uiso 1 1 calc R U
C3 C 0.5892(2) 0.29942(17) 0.86588(14) 0.0131(4) Uani 1 1 d . .
H3 H 0.4882 0.2794 0.8905 0.016 Uiso 1 1 calc R U
H4 H 0.6630 0.2352 0.9234 0.016 Uiso 1 1 calc R U
C4 C 0.6621(2) 0.28147(17) 0.75043(14) 0.0113(4) Uani 1 1 d . .
C5 C 0.6030(3) 0.7153(2) 0.81269(17) 0.0266(5) Uani 1 1 d . .
H5 H 0.7042 0.6410 0.8256 0.040 Uiso 1 1 calc R U
H6 H 0.5308 0.7017 0.8820 0.040 Uiso 1 1 calc R U
H7 H 0.6210 0.8017 0.7897 0.040 Uiso 1 1 calc R U
C6 C 0.3382(2) 0.87750(19) 0.66853(17) 0.0230(4) Uani 1 1 d . .
H8 H 0.3719 0.9543 0.6543 0.035 Uiso 1 1 calc R U
H9 H 0.2571 0.8692 0.7329 0.035 Uiso 1 1 calc R U
H10 H 0.2943 0.8925 0.6023 0.035 Uiso 1 1 calc R U
C7 C 0.6537(2) 0.7550(2) 0.56984(16) 0.0226(4) Uani 1 1 d . .
H11 H 0.6101 0.7623 0.5064 0.034 Uiso 1 1 calc R U
H12 H 0.7556 0.6816 0.5812 0.034 Uiso 1 1 calc R U
H13 H 0.6692 0.8408 0.5542 0.034 Uiso 1 1 calc R U
C8 C 0.1821(2) 0.4322(2) 0.86899(17) 0.0216(4) Uani 1 1 d . .
H14 H 0.0672 0.4593 0.8895 0.032 Uiso 1 1 calc R U
H15 H 0.2363 0.3722 0.9366 0.032 Uiso 1 1 calc R U
H16 H 0.2098 0.3842 0.8172 0.032 Uiso 1 1 calc R U
C9 C 0.1945(2) 0.6578(2) 0.91338(16) 0.0216(4) Uani 1 1 d . .
H17 H 0.0793 0.6987 0.9252 0.032 Uiso 1 1 calc R U
H18 H 0.2447 0.7271 0.8911 0.032 Uiso 1 1 calc R U
H19 H 0.2334 0.5848 0.9831 0.032 Uiso 1 1 calc R U
C10 C 0.1111(2) 0.7027(2) 0.68584(16) 0.0219(4) Uani 1 1 d . .
H20 H 0.0957 0.6495 0.6504 0.033 Uiso 1 1 calc R U
H21 H 0.1593 0.7694 0.6295 0.033 Uiso 1 1 calc R U
H22 H 0.0085 0.7497 0.7182 0.033 Uiso 1 1 calc R U
C11 C 0.9322(2) 0.4210(2) 0.67035(17) 0.0228(4) Uani 1 1 d . .
H23 H 1.0470 0.3993 0.6655 0.034 Uiso 1 1 calc R U
H24 H 0.8786 0.4721 0.7202 0.034 Uiso 1 1 calc R U
H25 H 0.8965 0.4758 0.5955 0.034 Uiso 1 1 calc R U
C12 C 0.9955(2) 0.1743(2) 0.62608(17) 0.0260(5) Uani 1 1 d . .
H26 H 0.9500 0.2263 0.5543 0.039 Uiso 1 1 calc R U
H27 H 0.9888 0.0827 0.6556 0.039 Uiso 1 1 calc R U
H28 H 1.1068 0.1688 0.6150 0.039 Uiso 1 1 calc R U
C13 C 0.9722(2) 0.1598(2) 0.86373(16) 0.0228(5) Uani 1 1 d . .
H29 H 0.9422 0.0776 0.9021 0.034 Uiso 1 1 calc R U
H30 H 0.9330 0.2147 0.9110 0.034 Uiso 1 1 calc R U
H31 H 1.0879 0.1347 0.8495 0.034 Uiso 1 1 calc R U
C14 C 0.6890(2) 0.0962(2) 0.61949(16) 0.0212(4) Uani 1 1 d . .
H32 H 0.8026 0.0463 0.6121 0.032 Uiso 1 1 calc R U
H33 H 0.6650 0.1839 0.5573 0.032 Uiso 1 1 calc R U
H34 H 0.6286 0.0437 0.6179 0.032 Uiso 1 1 calc R U
C15 C 0.7513(3) -0.0298(2) 0.86398(17) 0.0260(5) Uani 1 1 d . .
H35 H 0.7207 -0.1077 0.8768 0.039 Uiso 1 1 calc R U
H36 H 0.7303 -0.0138 0.9342 0.039 Uiso 1 1 calc R U
H37 H 0.8644 -0.0484 0.8377 0.039 Uiso 1 1 calc R U
C16 C 0.4216(2) 0.1298(2) 0.79774(17) 0.0233(4) Uani 1 1 d . .
H38 H 0.4126 0.0453 0.8033 0.035 Uiso 1 1 calc R U
H39 H 0.3552 0.2066 0.7414 0.035 Uiso 1 1 calc R U
H40 H 0.3863 0.1404 0.8706 0.035 Uiso 1 1 calc R U

loop_
_atom_site_aniso_label
_atom_site_aniso_U_11
_atom_site_aniso_U_22
_atom_site_aniso_U_33
_atom_site_aniso_U_23
_atom_site_aniso_U_13
_atom_site_aniso_U_12
Si1 0.0153(3) 0.0220(3) 0.0093(2) -0.0039(2) -0.00099(19) -0.0104(2)
Si2 0.0118(2) 0.0099(2) 0.0084(2) -0.00245(19) -0.00166(18) -0.00440(19)
Si3 0.0204(3) 0.0105(2) 0.0130(3) -0.0031(2) -0.0031(2) -0.0070(2)
Si4 0.0128(3) 0.0154(3) 0.0122(3) -0.0051(2) -0.00081(19) -0.0042(2)
Si5 0.0119(3) 0.0159(3) 0.0130(3) -0.0029(2) -0.00281(19) -0.0038(2)
Si6 0.0201(3) 0.0108(3) 0.0140(3) -0.0034(2) -0.0036(2) -0.0059(2)
C1 0.0140(9) 0.0107(9) 0.0085(8) -0.0032(7) -0.0016(7) -0.0036(7)
C2 0.0160(9) 0.0138(9) 0.0091(9) -0.0039(7) -0.0014(7) -0.0063(7)
C3 0.0158(9) 0.0111(9) 0.0106(9) -0.0019(7) -0.0028(7) -0.0040(7)
C4 0.0133(9) 0.0094(9) 0.0096(9) -0.0019(7) -0.0033(7) -0.0025(7)
C5 0.0445(14) 0.0180(11) 0.0245(11) -0.0025(9) -0.0133(10) -0.0171(10)
C6 0.0306(12) 0.0138(10) 0.0229(11) -0.0059(8) -0.0038(9) -0.0059(9)
C7 0.0272(11) 0.0158(10) 0.0237(11) -0.0042(8) 0.0012(9) -0.0116(9)
C8 0.0154(10) 0.0249(11) 0.0244(11) -0.0082(9) 0.0017(8) -0.0096(8)
C9 0.0215(10) 0.0249(11) 0.0169(10) -0.0109(8) -0.0008(8) -0.0033(9)
C10 0.0194(10) 0.0249(11) 0.0199(10) -0.0089(8) -0.0045(8) -0.0036(9)
C11 0.0165(10) 0.0265(11) 0.0243(11) -0.0045(9) -0.0044(8) -0.0097(9)
C12 0.0176(10) 0.0305(12) 0.0250(11) -0.0112(9) 0.0003(8) -0.0032(9)
C13 0.0185(10) 0.0263(11) 0.0210(11) -0.0037(9) -0.0077(8) -0.0067(9)
C14 0.0271(11) 0.0191(10) 0.0203(10) -0.0092(8) -0.0041(8) -0.0072(9)
C15 0.0397(13) 0.0144(10) 0.0245(11) -0.0021(8) -0.0133(9) -0.0088(9)
C16 0.0267(11) 0.0220(11) 0.0278(11) -0.0092(9) 0.0005(9) -0.0163(9)

loop_
_atom_type_symbol
_atom_type_description
_atom_type_scat_dispersion_real
_atom_type_scat_dispersion_imag
_atom_type_scat_source
C C 0.0033 0.0016 'International Tables Vol C Tables 4.2.6.8 and 6.1.1.4'
H H 0.0000 0.0000 'International Tables Vol C Tables 4.2.6.8 and 6.1.1.4'
Si Si 0.0817 0.0704 'International Tables Vol C Tables 4.2.6.8 and 6.1.1.4'

loop_
_geom_angle_atom_site_label_1
_geom_angle_atom_site_label_2
_geom_angle_atom_site_label_3
_geom_angle
_geom_angle_site_symmetry_1
_geom_angle_site_symmetry_3
Si2 Si1 Si2 114.43(2) . 2_666
Si2 Si1 Si1 57.36(2) . 2_666
Si2 Si1 Si1 57.06(2) 2_666 2_666
C4 Si2 C1 99.09(7) . .
C4 Si2 Si1 120.43(6) . .
C1 Si2 Si1 127.40(6) . .
C4 Si2 Si1 124.17(6) . 2_666
C1 Si2 Si1 120.31(6) . 2_666
Si1 Si2 Si1 65.57(2) . 2_666
C7 Si3 C6 102.90(9) . .
C7 Si3 C5 105.68(10) . .
C6 Si3 C5 104.99(10) . .
C7 Si3 C1 117.25(8) . .
C6 Si3 C1 115.87(9) . .
C5 Si3 C1 109.04(8) . .
C8 Si4 C10 104.82(9) . .
C8 Si4 C9 103.26(9) . .
C10 Si4 C9 109.97(9) . .
C8 Si4 C1 114.80(8) . .
C10 Si4 C1 114.29(8) . .
C9 Si4 C1 109.08(9) . .
C12 Si5 C13 108.83(9) . .
C12 Si5 C11 104.26(10) . .
C13 Si5 C11 105.00(9) . .
C12 Si5 C4 112.43(9) . .
C13 Si5 C4 110.08(8) . .
C11 Si5 C4 115.73(8) . .
C14 Si6 C15 108.36(9) . .
C14 Si6 C16 105.38(9) . .
C15 Si6 C16 106.26(10) . .
C14 Si6 C4 114.82(8) . .
C15 Si6 C4 109.63(9) . .
C16 Si6 C4 111.95(9) . .
C2 C1 Si4 106.94(11) . .
C2 C1 Si2 100.49(11) . .
Si4 C1 Si2 113.31(9) . .
C2 C1 Si3 108.85(12) . .
Si4 C1 Si3 108.59(9) . .
Si2 C1 Si3 117.81(9) . .
C3 C2 C1 111.45(14) . .
C3 C2 H1 109.3 . .
C1 C2 H1 109.3 . .
C3 C2 H2 109.3 . .
C1 C2 H2 109.3 . .
H1 C2 H2 108.0 . .
C2 C3 C4 109.63(14) . .
C2 C3 H3 109.7 . .
C4 C3 H3 109.7 . .
C2 C3 H4 109.7 . .
C4 C3 H4 109.7 . .
H3 C3 H4 108.2 . .
C3 C4 Si6 107.78(11) . .
C3 C4 Si2 100.03(11) . .
Si6 C4 Si2 116.16(9) . .
C3 C4 Si5 109.43(12) . .
Si6 C4 Si5 110.38(9) . .
Si2 C4 Si5 112.33(9) . .
Si3 C5 H5 109.5 . .
Si3 C5 H6 109.5 . .
H5 C5 H6 109.5 . .
Si3 C5 H7 109.5 . .
H5 C5 H7 109.5 . .
H6 C5 H7 109.5 . .
Si3 C6 H8 109.5 . .
Si3 C6 H9 109.5 . .
H8 C6 H9 109.5 . .
Si3 C6 H10 109.5 . .
H8 C6 H10 109.5 . .
H9 C6 H10 109.5 . .
Si3 C7 H11 109.5 . .
Si3 C7 H12 109.5 . .
H11 C7 H12 109.5 . .
Si3 C7 H13 109.5 . .
H11 C7 H13 109.5 . .
H12 C7 H13 109.5 . .
Si4 C8 H14 109.5 . .
Si4 C8 H15 109.5 . .
H14 C8 H15 109.5 . .
Si4 C8 H16 109.5 . .
H14 C8 H16 109.5 . .
H15 C8 H16 109.5 . .
Si4 C9 H17 109.5 . .
Si4 C9 H18 109.5 . .
H17 C9 H18 109.5 . .
Si4 C9 H19 109.5 . .
H17 C9 H19 109.5 . .
H18 C9 H19 109.5 . .
Si4 C10 H20 109.5 . .
Si4 C10 H21 109.5 . .
H20 C10 H21 109.5 . .
Si4 C10 H22 109.5 . .
H20 C10 H22 109.5 . .
H21 C10 H22 109.5 . .
Si5 C11 H23 109.5 . .
Si5 C11 H24 109.5 . .
H23 C11 H24 109.5 . .
Si5 C11 H25 109.5 . .
H23 C11 H25 109.5 . .
H24 C11 H25 109.5 . .
Si5 C12 H26 109.5 . .
Si5 C12 H27 109.5 . .
H26 C12 H27 109.5 . .
Si5 C12 H28 109.5 . .
H26 C12 H28 109.5 . .
H27 C12 H28 109.5 . .
Si5 C13 H29 109.5 . .
Si5 C13 H30 109.5 . .
H29 C13 H30 109.5 . .
Si5 C13 H31 109.5 . .
H29 C13 H31 109.5 . .
H30 C13 H31 109.5 . .
Si6 C14 H32 109.5 . .
Si6 C14 H33 109.5 . .
H32 C14 H33 109.5 . .
Si6 C14 H34 109.5 . .
H32 C14 H34 109.5 . .
H33 C14 H34 109.5 . .
Si6 C15 H35 109.5 . .
Si6 C15 H36 109.5 . .
H35 C15 H36 109.5 . .
Si6 C15 H37 109.5 . .
H35 C15 H37 109.5 . .
H36 C15 H37 109.5 . .
Si6 C16 H38 109.5 . .
Si6 C16 H39 109.5 . .
H38 C16 H39 109.5 . .
Si6 C16 H40 109.5 . .
H38 C16 H40 109.5 . .
H39 C16 H40 109.5 . .

loop_
_geom_bond_atom_site_label_1
_geom_bond_atom_site_label_2
_geom_bond_distance
_geom_bond_site_symmetry_2
Si1 Si2 2.2928(7) .
Si1 Si2 2.3004(7) 2_666
Si1 Si1 2.4873(10) 2_666
Si2 C4 1.9082(17) .
Si2 C1 1.9208(18) .
Si2 Si1 2.3004(7) 2_666
Si3 C7 1.870(2) .
Si3 C6 1.873(2) .
Si3 C5 1.878(2) .
Si3 C1 1.9266(18) .
Si4 C8 1.872(2) .
Si4 C10 1.8747(19) .
Si4 C9 1.8847(19) .
Si4 C1 1.9164(18) .
Si5 C12 1.861(2) .
Si5 C13 1.8716(19) .
Si5 C11 1.872(2) .
Si5 C4 1.9169(18) .
Si6 C14 1.8719(19) .
Si6 C15 1.873(2) .
Si6 C16 1.874(2) .
Si6 C4 1.9032(18) .
C1 C2 1.578(2) .
C2 C3 1.533(2) .
C2 H1 0.9900 .
C2 H2 0.9900 .
C3 C4 1.571(2) .
C3 H3 0.9900 .
C3 H4 0.9900 .
C5 H5 0.9800 .
C5 H6 0.9800 .
C5 H7 0.9800 .
C6 H8 0.9800 .
C6 H9 0.9800 .
C6 H10 0.9800 .
C7 H11 0.9800 .
C7 H12 0.9800 .
C7 H13 0.9800 .
C8 H14 0.9800 .
C8 H15 0.9800 .
C8 H16 0.9800 .
C9 H17 0.9800 .
C9 H18 0.9800 .
C9 H19 0.9800 .
C10 H20 0.9800 .
C10 H21 0.9800 .
C10 H22 0.9800 .
C11 H23 0.9800 .
C11 H24 0.9800 .
C11 H25 0.9800 .
C12 H26 0.9800 .
C12 H27 0.9800 .
C12 H28 0.9800 .
C13 H29 0.9800 .
C13 H30 0.9800 .
C13 H31 0.9800 .
C14 H32 0.9800 .
C14 H33 0.9800 .
C14 H34 0.9800 .
C15 H35 0.9800 .
C15 H36 0.9800 .
C15 H37 0.9800 .
C16 H38 0.9800 .
C16 H39 0.9800 .
C16 H40 0.9800 .

loop_
_geom_torsion_atom_site_label_1
_geom_torsion_atom_site_label_2
_geom_torsion_atom_site_label_3
_geom_torsion_atom_site_label_4
_geom_torsion
Si4 C1 C2 C3 87.93(15)
Si2 C1 C2 C3 -30.57(16)
Si3 C1 C2 C3 -154.94(12)
C1 C2 C3 C4 49.63(19)
C2 C3 C4 Si6 -161.39(12)
C2 C3 C4 Si2 -39.60(16)
C2 C3 C4 Si5 78.54(15)
